data_4348326
loop_
_publ_author_name
'Rajakannu, Palanisamy'
'Howlader, Rana'
'Kalita, Alok Ch.'
'Butcher, Raymond J.'
'Murugavel, Ramaswamy'

_publ_section_title
;
 Role of 4,4&#x2032;-bipyridine versus longer spacers
 4,4&#x2032;-azobipyridine, 1,2-bis(4-pyridyl)ethylene, and
 1,2-bis(pyridin-3-ylmethylene)hydrazine in the formation of thermally
 labile metallophosphate coordination polymers
;
_journal_issue 1
_journal_name_full 'Inorganic Chemistry Frontiers'
_journal_page_first 55
_journal_paper_doi 10.1039/C4QI00149D
_journal_volume 2
_journal_year 2015
_chemical_formula_moiety 'C36 H56 Co N8 O10 P2'
_chemical_formula_sum 'C36 H56 Co N8 O10 P2'
_chemical_formula_weight 881.76
_space_group_IT_number 15
_space_group_name_Hall '-C 2yc'
_space_group_name_H-M_alt 'C 1 2/c 1'
_symmetry_cell_setting monoclinic
_symmetry_space_group_name_Hall '-C 2yc'
_symmetry_space_group_name_H-M 'C 1 2/c 1'
_atom_sites_solution_hydrogens geom
_atom_sites_solution_primary direct
_atom_sites_solution_secondary difmap
_audit_creation_method SHELXL-97
_audit_update_record
;
2013-06-04 deposited with the CCDC.
2014-11-21 downloaded from the CCDC.
;
_cell_angle_alpha 90.000(5)
_cell_angle_beta 91.344(5)
_cell_angle_gamma 90.000(5)
_cell_formula_units_Z 4
_cell_length_a 28.612(5)
_cell_length_b 13.113(5)
_cell_length_c 11.789(5)
_cell_measurement_temperature 150(2)
_cell_volume 4422(3)
_computing_cell_refinement
;
CrysAlisPro, Oxford Diffraction Ltd.,
Version 1.171.33.31 (release 08-01-2009 CrysAlis171 .NET)
(compiled Jan  8 2009,16:24:04)
;
_computing_data_collection
;
CrysAlisPro, Oxford Diffraction Ltd.,
Version 1.171.33.31 (release 08-01-2009 CrysAlis171 .NET)
(compiled Jan  8 2009,16:24:04)
;
_computing_data_reduction
;
CrysAlisPro, Oxford Diffraction Ltd.,
Version 1.171.33.31 (release 08-01-2009 CrysAlis171 .NET)
(compiled Jan  8 2009,16:24:04)
;
_computing_molecular_graphics 'Ortep-3 for Windows (Farrugia, 1997)'
_computing_publication_material 'WinGX publication routines (Farrugia, 1999)'
_computing_structure_refinement 'SHELXL-97 (Sheldrick, 1997)'
_computing_structure_solution 'SHELXS-97 (Sheldrick, 1997)'
_diffrn_ambient_temperature 150(2)
_diffrn_detector_area_resol_mean 15.9948
_diffrn_measured_fraction_theta_full 0.997
_diffrn_measured_fraction_theta_max 0.997
_diffrn_measurement_device_type 'OXFORD DIFFRACTIOM X CALIBUR-S'
_diffrn_measurement_method 'omega(w)-q scan'
_diffrn_radiation_monochromator graphite
_diffrn_radiation_source 'fine-focus sealed tube'
_diffrn_radiation_type MoK\a
_diffrn_radiation_wavelength 0.71073
_diffrn_reflns_av_R_equivalents 0.0405
_diffrn_reflns_av_sigmaI/netI 0.0488
_diffrn_reflns_limit_h_max 34
_diffrn_reflns_limit_h_min -33
_diffrn_reflns_limit_k_max 11
_diffrn_reflns_limit_k_min -15
_diffrn_reflns_limit_l_max 14
_diffrn_reflns_limit_l_min -13
_diffrn_reflns_number 15200
_diffrn_reflns_theta_full 25.00
_diffrn_reflns_theta_max 25.00
_diffrn_reflns_theta_min 3.42
_exptl_absorpt_coefficient_mu 0.521
_exptl_absorpt_correction_T_max 0.9166
_exptl_absorpt_correction_T_min 0.8851
_exptl_absorpt_correction_type multi-scan
_exptl_absorpt_process_details
;
CrysAlisPro, Oxford Diffraction Ltd.,
Version 1.171.33.66 (release 28-04-2010 CrysAlis171 .NET)
(compiled Apr 28 2010,14:27:37)
Empirical absorption correction using spherical harmonics,
 implemented in SCALE3 ABSPACK scaling algorithm.
;
_exptl_crystal_colour red
_exptl_crystal_density_diffrn 1.324
_exptl_crystal_density_method 'not measured'
_exptl_crystal_description plate
_exptl_crystal_F_000 1860
_exptl_crystal_size_max 0.24
_exptl_crystal_size_mid 0.22
_exptl_crystal_size_min 0.17
_refine_diff_density_max 3.565
_refine_diff_density_min -0.334
_refine_diff_density_rms 0.113
_refine_ls_extinction_method none
_refine_ls_goodness_of_fit_ref 0.997
_refine_ls_hydrogen_treatment mixed
_refine_ls_matrix_type full
_refine_ls_number_parameters 274
_refine_ls_number_reflns 3882
_refine_ls_number_restraints 15
_refine_ls_restrained_S_all 0.995
_refine_ls_R_factor_all 0.0973
_refine_ls_R_factor_gt 0.0754
_refine_ls_shift/su_max 0.000
_refine_ls_shift/su_mean 0.000
_refine_ls_structure_factor_coef Fsqd
_refine_ls_weighting_details 'calc w=1/[\s^2^(Fo^2^)+(0.1684P)^2^+0.0000P] where P=(Fo^2^+2Fc^2^)/3'
_refine_ls_weighting_scheme calc
_refine_ls_wR_factor_gt 0.2169
_refine_ls_wR_factor_ref 0.2308
_reflns_number_gt 2700
_reflns_number_total 3882
_reflns_threshold_expression >2sigma(I)
_cod_data_source_file c4qi00149d3.cif
_cod_data_source_block 2_shelxl
_cod_depositor_comments
;
The following automatic conversions were performed:

data item '_symmetry_cell_setting' value 'Monoclinic' was changed to
'monoclinic' in accordance with the
/home/saulius/struct/COD-crude-data/automatic-downloads/DataCite-retrospective/RSC/depositions/lib/dictionaries/cif_core.dic
dictionary named 'cif_core.dic' version 2.4.2 last updated on
2011-04-26.

Automatic conversion script
Id: cif_fix_values 6909 2019-04-08 15:41:33Z antanas 
;
_cod_original_sg_symbol_H-M C2/c
_cod_database_code 4348326

loop_
_symmetry_equiv_pos_as_xyz
'x, y, z'
'-x, y, -z+1/2'
'x+1/2, y+1/2, z'
'-x+1/2, y+1/2, -z+1/2'
'-x, -y, -z'
'x, -y, z-1/2'
'-x+1/2, -y+1/2, -z'
'x+1/2, -y+1/2, z-1/2'

loop_
_atom_site_label
_atom_site_type_symbol
_atom_site_fract_x
_atom_site_fract_y
_atom_site_fract_z
_atom_site_U_iso_or_equiv
_atom_site_adp_type
_atom_site_occupancy
_atom_site_symmetry_multiplicity
_atom_site_calc_flag
_atom_site_refinement_flags
_atom_site_disorder_assembly
_atom_site_disorder_group
Co Co 0.2500 0.7500 0.5000 0.0232(3) Uani 1 2 d S . .
P1 P 0.35363(5) 0.76855(10) 0.60205(11) 0.0369(4) Uani 1 1 d . A .
O1 O 0.31689(12) 0.7305(2) 0.5186(3) 0.0388(8) Uani 1 1 d . . .
O2 O 0.33840(13) 0.7879(3) 0.7189(3) 0.0534(10) Uani 1 1 d . . .
O3 O 0.37499(12) 0.8643(3) 0.5414(3) 0.0479(9) Uani 1 1 d . . .
O4 O 0.39727(12) 0.6954(3) 0.5975(3) 0.0521(10) Uani 1 1 d . . .
O5 O 0.24506(14) 0.7495(3) 0.7034(3) 0.0500(10) Uani 1 1 d D . .
N1 N 0.24314(12) 0.5922(3) 0.5006(3) 0.0340(9) Uani 1 1 d . . .
N2 N 0.23732(17) 0.2742(3) 0.5311(4) 0.0405(10) Uani 1 1 d . . .
N3 N 0.34411(18) 0.7332(4) 0.1731(5) 0.0573(14) Uani 1 1 d . . .
C1 C 0.4060(2) 0.9409(5) 0.5904(5) 0.0594(16) Uani 1 1 d . . .
C3 C 0.3776(3) 1.0112(6) 0.6651(6) 0.093(3) Uani 1 1 d . . .
H3A H 0.3669 0.9732 0.7312 0.140 Uiso 1 1 calc R . .
H3B H 0.3505 1.0371 0.6216 0.140 Uiso 1 1 calc R . .
H3C H 0.3972 1.0685 0.6906 0.140 Uiso 1 1 calc R . .
C2 C 0.4237(3) 0.9976(6) 0.4878(6) 0.099(3) Uani 1 1 d . . .
H2A H 0.3973 1.0293 0.4468 0.148 Uiso 1 1 calc R . .
H2B H 0.4394 0.9496 0.4376 0.148 Uiso 1 1 calc R . .
H2C H 0.4458 1.0505 0.5127 0.148 Uiso 1 1 calc R . .
C4 C 0.4463(3) 0.8929(8) 0.6573(9) 0.131(4) Uani 1 1 d . . .
H4A H 0.4341 0.8572 0.7234 0.197 Uiso 1 1 calc R . .
H4B H 0.4681 0.9463 0.6826 0.197 Uiso 1 1 calc R . .
H4C H 0.4626 0.8443 0.6090 0.197 Uiso 1 1 calc R . .
C5 C 0.3966(15) 0.588(4) 0.629(3) 0.075(3) Uani 0.262(10) 1 d PD A 1
C6 C 0.3576(14) 0.552(5) 0.704(3) 0.122(5) Uani 0.262(10) 1 d PDU A 1
H6A H 0.3277 0.5547 0.6618 0.183 Uiso 0.262(10) 1 calc PR A 1
H6B H 0.3561 0.5957 0.7712 0.183 Uiso 0.262(10) 1 calc PR A 1
H6C H 0.3638 0.4814 0.7279 0.183 Uiso 0.262(10) 1 calc PR A 1
C7 C 0.3905(12) 0.540(3) 0.510(3) 0.125(5) Uani 0.262(10) 1 d PD A 1
H7A H 0.3602 0.5596 0.4771 0.187 Uiso 0.262(10) 1 calc PR A 1
H7B H 0.3918 0.4651 0.5175 0.187 Uiso 0.262(10) 1 calc PR A 1
H7C H 0.4156 0.5629 0.4615 0.187 Uiso 0.262(10) 1 calc PR A 1
C8 C 0.4429(11) 0.567(3) 0.687(4) 0.116(6) Uani 0.262(10) 1 d PD A 1
H8A H 0.4440 0.5999 0.7618 0.174 Uiso 0.262(10) 1 calc PR A 1
H8B H 0.4683 0.5928 0.6413 0.174 Uiso 0.262(10) 1 calc PR A 1
H8C H 0.4466 0.4928 0.6972 0.174 Uiso 0.262(10) 1 calc PR A 1
C5A C 0.4041(5) 0.5997(12) 0.6574(10) 0.075(3) Uani 0.738(10) 1 d PD A 2
C6A C 0.4190(5) 0.6262(11) 0.7789(9) 0.122(5) Uani 0.738(10) 1 d PD A 2
H6A1 H 0.4480 0.6657 0.7785 0.183 Uiso 0.738(10) 1 calc PR A 2
H6A2 H 0.4240 0.5632 0.8224 0.183 Uiso 0.738(10) 1 calc PR A 2
H6A3 H 0.3944 0.6666 0.8141 0.183 Uiso 0.738(10) 1 calc PR A 2
C7A C 0.4449(4) 0.5496(10) 0.5948(15) 0.125(5) Uani 0.738(10) 1 d PD A 2
H7A1 H 0.4718 0.5959 0.5958 0.187 Uiso 0.738(10) 1 calc PR A 2
H7A2 H 0.4352 0.5355 0.5161 0.187 Uiso 0.738(10) 1 calc PR A 2
H7A3 H 0.4536 0.4856 0.6327 0.187 Uiso 0.738(10) 1 calc PR A 2
C8A C 0.3596(4) 0.5383(11) 0.6508(14) 0.116(6) Uani 0.738(10) 1 d PD A 2
H8A1 H 0.3344 0.5765 0.6865 0.174 Uiso 0.738(10) 1 calc PR A 2
H8A2 H 0.3643 0.4733 0.6906 0.174 Uiso 0.738(10) 1 calc PR A 2
H8A3 H 0.3511 0.5252 0.5712 0.174 Uiso 0.738(10) 1 calc PR A 2
C9 C 0.21945(18) 0.5448(4) 0.5817(4) 0.0422(12) Uani 1 1 d . . .
H9 H 0.2037 0.5851 0.6357 0.051 Uiso 1 1 calc R . .
C10 C 0.21692(18) 0.4413(4) 0.5901(4) 0.0427(12) Uani 1 1 d . . .
H10 H 0.1990 0.4104 0.6476 0.051 Uiso 1 1 calc R . .
C11 C 0.24065(17) 0.3822(4) 0.5146(4) 0.0367(11) Uani 1 1 d . . .
C12 C 0.26494(19) 0.4304(4) 0.4294(4) 0.0446(13) Uani 1 1 d . . .
H12 H 0.2811 0.3917 0.3746 0.054 Uiso 1 1 calc R . .
C13 C 0.2652(2) 0.5345(4) 0.4257(4) 0.0462(13) Uani 1 1 d . . .
H13 H 0.2818 0.5672 0.3671 0.055 Uiso 1 1 calc R . .
C14 C 0.3648(2) 0.7326(5) 0.2750(5) 0.0569(16) Uani 1 1 d . . .
H14 H 0.3455 0.7326 0.3395 0.068 Uiso 1 1 calc R . .
C15 C 0.4137(2) 0.7320(5) 0.2933(5) 0.0545(15) Uani 1 1 d . . .
H15 H 0.4271 0.7325 0.3678 0.065 Uiso 1 1 calc R . .
C16 C 0.4414(2) 0.7308(4) 0.1992(5) 0.0522(15) Uani 1 1 d . . .
C17 C 0.4197(2) 0.7314(5) 0.0908(5) 0.0595(17) Uani 1 1 d . . .
H17 H 0.4377 0.7303 0.0242 0.071 Uiso 1 1 calc R . .
C18 C 0.3715(2) 0.7338(5) 0.0837(6) 0.0577(16) Uani 1 1 d . . .
H18 H 0.3570 0.7360 0.0104 0.069 Uiso 1 1 calc R . .
N4 N 0.49132(17) 0.7319(4) 0.2030(4) 0.0565(13) Uani 1 1 d . . .
H1WA H 0.2260 0.7568 0.7549 0.29(10) Uiso 1 1 d D . .
H1WB H 0.2695 0.7727 0.7287 0.11(3) Uiso 1 1 d D . .

loop_
_atom_site_aniso_label
_atom_site_aniso_U_11
_atom_site_aniso_U_22
_atom_site_aniso_U_33
_atom_site_aniso_U_23
_atom_site_aniso_U_13
_atom_site_aniso_U_12
Co 0.0243(5) 0.0145(4) 0.0308(5) -0.0007(3) -0.0021(3) -0.0007(3)
P1 0.0315(8) 0.0369(8) 0.0421(8) -0.0022(5) -0.0012(5) -0.0002(5)
O1 0.0323(18) 0.038(2) 0.0465(18) -0.0032(14) -0.0031(15) -0.0009(14)
O2 0.044(2) 0.067(3) 0.049(2) -0.0089(19) -0.0026(17) -0.0045(19)
O3 0.047(2) 0.041(2) 0.056(2) -0.0003(16) -0.0033(17) -0.0078(17)
O4 0.039(2) 0.048(2) 0.070(2) 0.0047(19) -0.0017(18) 0.0085(18)
O5 0.044(2) 0.066(3) 0.040(2) -0.0029(16) 0.0003(17) -0.0051(18)
N1 0.034(2) 0.026(2) 0.042(2) 0.0000(16) 0.0010(17) -0.0009(16)
N2 0.048(3) 0.030(2) 0.044(2) -0.0013(17) 0.0018(18) 0.0019(18)
N3 0.047(3) 0.063(4) 0.062(3) -0.006(2) 0.003(2) 0.002(2)
C1 0.055(4) 0.049(4) 0.074(4) -0.005(3) -0.008(3) -0.018(3)
C3 0.127(7) 0.060(5) 0.093(5) -0.022(4) 0.024(5) -0.032(5)
C2 0.123(7) 0.073(6) 0.101(5) -0.003(4) 0.028(5) -0.047(5)
C4 0.094(7) 0.094(7) 0.202(9) 0.014(7) -0.091(7) -0.032(5)
C5 0.065(7) 0.063(6) 0.098(8) 0.029(6) -0.007(6) 0.020(5)
C6 0.135(11) 0.126(11) 0.104(9) 0.045(8) -0.039(8) 0.021(9)
C7 0.102(9) 0.076(8) 0.197(14) 0.013(9) 0.005(10) 0.053(7)
C8 0.079(7) 0.063(8) 0.206(17) 0.057(11) -0.002(10) -0.005(6)
C5A 0.065(7) 0.063(6) 0.098(8) 0.029(6) -0.007(6) 0.020(5)
C6A 0.135(11) 0.126(11) 0.104(9) 0.045(8) -0.039(8) 0.021(9)
C7A 0.102(9) 0.076(8) 0.197(14) 0.013(9) 0.005(10) 0.053(7)
C8A 0.079(7) 0.063(8) 0.206(17) 0.057(11) -0.002(10) -0.005(6)
C9 0.049(3) 0.031(3) 0.046(3) -0.002(2) 0.007(2) -0.002(2)
C10 0.054(3) 0.029(3) 0.046(3) 0.004(2) 0.016(2) 0.002(2)
C11 0.041(3) 0.022(2) 0.047(3) 0.0029(19) -0.005(2) -0.0024(19)
C12 0.060(3) 0.027(3) 0.047(3) -0.006(2) 0.011(2) 0.002(2)
C13 0.061(3) 0.031(3) 0.047(3) 0.001(2) 0.008(2) -0.003(2)
C14 0.048(4) 0.065(4) 0.058(4) -0.002(3) 0.007(3) 0.001(3)
C15 0.041(3) 0.064(4) 0.059(3) 0.004(3) 0.004(3) 0.002(3)
C16 0.046(4) 0.049(4) 0.062(4) -0.002(2) 0.005(3) 0.003(2)
C17 0.063(4) 0.065(4) 0.051(3) -0.007(3) 0.005(3) 0.004(3)
C18 0.049(4) 0.067(4) 0.057(4) -0.010(3) -0.004(3) 0.008(3)
N4 0.034(3) 0.074(4) 0.061(3) 0.000(2) 0.002(2) 0.003(2)

loop_
_atom_type_symbol
_atom_type_description
_atom_type_scat_dispersion_real
_atom_type_scat_dispersion_imag
_atom_type_scat_source
C C 0.0033 0.0016 'International Tables Vol C Tables 4.2.6.8 and 6.1.1.4'
H H 0.0000 0.0000 'International Tables Vol C Tables 4.2.6.8 and 6.1.1.4'
N N 0.0061 0.0033 'International Tables Vol C Tables 4.2.6.8 and 6.1.1.4'
O O 0.0106 0.0060 'International Tables Vol C Tables 4.2.6.8 and 6.1.1.4'
P P 0.1023 0.0942 'International Tables Vol C Tables 4.2.6.8 and 6.1.1.4'
Co Co 0.3494 0.9721 'International Tables Vol C Tables 4.2.6.8 and 6.1.1.4'

loop_
_geom_angle_atom_site_label_1
_geom_angle_atom_site_label_2
_geom_angle_atom_site_label_3
_geom_angle
_geom_angle_site_symmetry_1
_geom_angle_site_symmetry_3
O1 Co O1 180.0 . 7_566
O1 Co N1 92.21(14) . 7_566
O1 Co N1 87.79(14) 7_566 7_566
O1 Co N1 87.79(14) . .
O1 Co N1 92.21(14) 7_566 .
N1 Co N1 180.0 7_566 .
O1 Co O5 88.15(14) . .
O1 Co O5 91.85(14) 7_566 .
N1 Co O5 90.78(13) 7_566 .
N1 Co O5 89.22(13) . .
O1 Co O5 91.85(14) . 7_566
O1 Co O5 88.15(14) 7_566 7_566
N1 Co O5 89.22(13) 7_566 7_566
N1 Co O5 90.78(13) . 7_566
O5 Co O5 180.0 . 7_566
O2 P1 O1 116.7(2) . .
O2 P1 O4 112.8(2) . .
O1 P1 O4 108.5(2) . .
O2 P1 O3 114.4(2) . .
O1 P1 O3 103.86(19) . .
O4 P1 O3 98.8(2) . .
P1 O1 Co 134.6(2) . .
C1 O3 P1 127.7(3) . .
C5 O4 C5A 16.7(18) . .
C5 O4 P1 124.4(16) . .
C5A O4 P1 127.4(6) . .
C13 N1 C9 117.7(4) . .
C13 N1 Co 121.1(3) . .
C9 N1 Co 121.0(3) . .
N2 N2 C11 112.9(5) 7_556 .
C14 N3 C18 117.3(6) . .
O3 C1 C2 103.5(5) . .
O3 C1 C4 111.7(6) . .
C2 C1 C4 110.8(6) . .
O3 C1 C3 108.6(5) . .
C2 C1 C3 110.9(6) . .
C4 C1 C3 111.0(7) . .
C1 C3 H3A 109.5 . .
C1 C3 H3B 109.5 . .
H3A C3 H3B 109.5 . .
C1 C3 H3C 109.5 . .
H3A C3 H3C 109.5 . .
H3B C3 H3C 109.5 . .
C1 C2 H2A 109.5 . .
C1 C2 H2B 109.5 . .
H2A C2 H2B 109.5 . .
C1 C2 H2C 109.5 . .
H2A C2 H2C 109.5 . .
H2B C2 H2C 109.5 . .
C1 C4 H4A 109.5 . .
C1 C4 H4B 109.5 . .
H4A C4 H4B 109.5 . .
C1 C4 H4C 109.5 . .
H4A C4 H4C 109.5 . .
H4B C4 H4C 109.5 . .
O4 C5 C8 107(3) . .
O4 C5 C7 100(2) . .
C8 C5 C7 115(3) . .
O4 C5 C6 118(3) . .
C8 C5 C6 109(2) . .
C7 C5 C6 109(3) . .
C5 C6 H6A 109.5 . .
C5 C6 H6B 109.5 . .
H6A C6 H6B 109.5 . .
C5 C6 H6C 109.5 . .
H6A C6 H6C 109.5 . .
H6B C6 H6C 109.5 . .
C5 C7 H7A 109.5 . .
C5 C7 H7B 109.5 . .
H7A C7 H7B 109.5 . .
C5 C7 H7C 109.5 . .
H7A C7 H7C 109.5 . .
H7B C7 H7C 109.5 . .
C5 C8 H8A 109.5 . .
C5 C8 H8B 109.5 . .
H8A C8 H8B 109.5 . .
C5 C8 H8C 109.5 . .
H8A C8 H8C 109.5 . .
H8B C8 H8C 109.5 . .
C8A C5A O4 109.4(11) . .
C8A C5A C7A 113.3(13) . .
O4 C5A C7A 103.3(10) . .
C8A C5A C6A 112.7(12) . .
O4 C5A C6A 106.9(11) . .
C7A C5A C6A 110.5(13) . .
C5A C6A H6A1 109.5 . .
C5A C6A H6A2 109.5 . .
H6A1 C6A H6A2 109.5 . .
C5A C6A H6A3 109.5 . .
H6A1 C6A H6A3 109.5 . .
H6A2 C6A H6A3 109.5 . .
C5A C7A H7A1 109.5 . .
C5A C7A H7A2 109.5 . .
H7A1 C7A H7A2 109.5 . .
C5A C7A H7A3 109.5 . .
H7A1 C7A H7A3 109.5 . .
H7A2 C7A H7A3 109.5 . .
C5A C8A H8A1 109.5 . .
C5A C8A H8A2 109.5 . .
H8A1 C8A H8A2 109.5 . .
C5A C8A H8A3 109.5 . .
H8A1 C8A H8A3 109.5 . .
H8A2 C8A H8A3 109.5 . .
N1 C9 C10 122.9(4) . .
N1 C9 H9 118.5 . .
C10 C9 H9 118.5 . .
C9 C10 C11 119.1(4) . .
C9 C10 H10 120.4 . .
C11 C10 H10 120.4 . .
C10 C11 C12 118.4(5) . .
C10 C11 N2 115.8(4) . .
C12 C11 N2 125.8(4) . .
C13 C12 C11 118.8(5) . .
C13 C12 H12 120.6 . .
C11 C12 H12 120.6 . .
N1 C13 C12 122.9(5) . .
N1 C13 H13 118.6 . .
C12 C13 H13 118.6 . .
N3 C14 C15 124.0(6) . .
N3 C14 H14 118.0 . .
C15 C14 H14 118.0 . .
C16 C15 C14 117.6(6) . .
C16 C15 H15 121.2 . .
C14 C15 H15 121.2 . .
C15 C16 C17 118.7(6) . .
C15 C16 N4 124.6(5) . .
C17 C16 N4 116.7(5) . .
C18 C17 C16 118.4(6) . .
C18 C17 H17 120.8 . .
C16 C17 H17 120.8 . .
N3 C18 C17 124.0(6) . .
N3 C18 H18 118.0 . .
C17 C18 H18 118.0 . .
N4 N4 C16 114.8(6) 2_655 .

loop_
_geom_bond_atom_site_label_1
_geom_bond_atom_site_label_2
_geom_bond_distance
_geom_bond_site_symmetry_2
Co O1 1.938(3) .
Co O1 1.938(3) 7_566
Co N1 2.078(4) 7_566
Co N1 2.078(4) .
Co O5 2.406(4) .
Co O5 2.406(4) 7_566
P1 O2 1.476(4) .
P1 O1 1.507(4) .
P1 O4 1.576(4) .
P1 O3 1.575(4) .
O3 C1 1.451(6) .
O4 C5 1.45(5) .
O4 C5A 1.451(15) .
N1 C13 1.333(6) .
N1 C9 1.338(6) .
N2 N2 1.221(8) 7_556
N2 C11 1.433(6) .
N3 C14 1.326(8) .
N3 C18 1.329(8) .
C1 C2 1.516(9) .
C1 C4 1.517(10) .
C1 C3 1.523(9) .
C3 H3A 0.9800 .
C3 H3B 0.9800 .
C3 H3C 0.9800 .
C2 H2A 0.9800 .
C2 H2B 0.9800 .
C2 H2C 0.9800 .
C4 H4A 0.9800 .
C4 H4B 0.9800 .
C4 H4C 0.9800 .
C5 C8 1.51(3) .
C5 C7 1.54(2) .
C5 C6 1.52(3) .
C6 H6A 0.9800 .
C6 H6B 0.9800 .
C6 H6C 0.9800 .
C7 H7A 0.9800 .
C7 H7B 0.9800 .
C7 H7C 0.9800 .
C8 H8A 0.9800 .
C8 H8B 0.9800 .
C8 H8C 0.9800 .
C5A C8A 1.507(19) .
C5A C7A 1.541(16) .
C5A C6A 1.525(17) .
C6A H6A1 0.9800 .
C6A H6A2 0.9800 .
C6A H6A3 0.9800 .
C7A H7A1 0.9800 .
C7A H7A2 0.9800 .
C7A H7A3 0.9800 .
C8A H8A1 0.9800 .
C8A H8A2 0.9800 .
C8A H8A3 0.9800 .
C9 C10 1.364(7) .
C9 H9 0.9500 .
C10 C11 1.372(6) .
C10 H10 0.9500 .
C11 C12 1.387(7) .
C12 C13 1.366(7) .
C12 H12 0.9500 .
C13 H13 0.9500 .
C14 C15 1.412(9) .
C14 H14 0.9500 .
C15 C16 1.378(8) .
C15 H15 0.9500 .
C16 C17 1.408(9) .
C16 N4 1.427(8) .
C17 C18 1.379(9) .
C17 H17 0.9500 .
C18 H18 0.9500 .
N4 N4 1.204(10) 2_655

loop_
_geom_torsion_atom_site_label_1
_geom_torsion_atom_site_label_2
_geom_torsion_atom_site_label_3
_geom_torsion_atom_site_label_4
_geom_torsion
_geom_torsion_site_symmetry_1
_geom_torsion_site_symmetry_4
O2 P1 O1 Co 31.2(4) . .
O4 P1 O1 Co 159.9(3) . .
O3 P1 O1 Co -95.6(3) . .
O1 Co O1 P1 -169(100) 7_566 .
N1 Co O1 P1 54.0(3) 7_566 .
N1 Co O1 P1 -126.0(3) . .
O5 Co O1 P1 -36.7(3) . .
O5 Co O1 P1 143.3(3) 7_566 .
O2 P1 O3 C1 40.1(5) . .
O1 P1 O3 C1 168.4(4) . .
O4 P1 O3 C1 -79.9(5) . .
O2 P1 O4 C5 67.2(17) . .
O1 P1 O4 C5 -63.7(16) . .
O3 P1 O4 C5 -171.6(16) . .
O2 P1 O4 C5A 46.8(8) . .
O1 P1 O4 C5A -84.1(8) . .
O3 P1 O4 C5A 168.0(8) . .
O1 Co N1 C13 -57.4(4) . .
O1 Co N1 C13 122.6(4) 7_566 .
N1 Co N1 C13 115(5) 7_566 .
O5 Co N1 C13 -145.5(4) . .
O5 Co N1 C13 34.5(4) 7_566 .
O1 Co N1 C9 117.3(4) . .
O1 Co N1 C9 -62.7(4) 7_566 .
N1 Co N1 C9 -70(5) 7_566 .
O5 Co N1 C9 29.1(4) . .
O5 Co N1 C9 -150.9(4) 7_566 .
P1 O3 C1 C2 167.0(5) . .
P1 O3 C1 C4 47.7(8) . .
P1 O3 C1 C3 -75.1(6) . .
C5A O4 C5 C8 -36(6) . .
P1 O4 C5 C8 -143(2) . .
C5A O4 C5 C7 -156(8) . .
P1 O4 C5 C7 98(2) . .
C5A O4 C5 C6 86(6) . .
P1 O4 C5 C6 -20(3) . .
C5 O4 C5A C8A -43(7) . .
P1 O4 C5A C8A 43.3(13) . .
C5 O4 C5A C7A 78(6) . .
P1 O4 C5A C7A 164.3(8) . .
C5 O4 C5A C6A -165(7) . .
P1 O4 C5A C6A -79.1(13) . .
C13 N1 C9 C10 -0.2(7) . .
Co N1 C9 C10 -175.1(4) . .
N1 C9 C10 C11 1.9(8) . .
C9 C10 C11 C12 -2.5(7) . .
C9 C10 C11 N2 178.3(5) . .
N2 N2 C11 C10 -173.2(6) 7_556 .
N2 N2 C11 C12 7.6(9) 7_556 .
C10 C11 C12 C13 1.5(7) . .
N2 C11 C12 C13 -179.3(5) . .
C9 N1 C13 C12 -0.8(7) . .
Co N1 C13 C12 174.1(4) . .
C11 C12 C13 N1 0.1(8) . .
C18 N3 C14 C15 -0.3(9) . .
N3 C14 C15 C16 -0.8(9) . .
C14 C15 C16 C17 0.8(9) . .
C14 C15 C16 N4 178.8(6) . .
C15 C16 C17 C18 0.3(9) . .
N4 C16 C17 C18 -177.9(6) . .
C14 N3 C18 C17 1.6(9) . .
C16 C17 C18 N3 -1.6(10) . .
C15 C16 N4 N4 1.5(7) . 2_655
C17 C16 N4 N4 179.6(4) . 2_655
